data_2106146
loop_
_publ_author_name
'Erassme, J.'
'Lueken, H.'

_publ_section_title
;
 Strontium and europium polynuclear units in intermetallic compounds with
 magnesium. Structural refinements and relationships
;
_journal_name_full 'Acta Crystallographica B (39,1983-)'
_journal_page_first 244
_journal_page_last 250
_journal_volume 43
_journal_year 1987
_chemical_formula_sum 'Eu Mg13 Sr2'
_space_group_IT_number 194
_symmetry_space_group_name_Hall '-P 6c 2c'
_symmetry_space_group_name_H-M 'P 63/m m c'
_cell_angle_alpha 90
_cell_angle_beta 90
_cell_angle_gamma 120
_cell_formula_units_Z 6
_cell_length_a 10.465
_cell_length_b 10.465
_cell_length_c 28.166
_cell_volume 2671.371
_citation_journal_id_ASTM ASBSDK
_cod_data_source_file Erassme_ASBSDK_1987_1865.cif
_cod_data_source_block Eu1Mg13Sr2
_cod_original_cell_volume 2671.372
_cod_original_formula_sum 'Eu1 Mg13 Sr2'
_cod_database_code 2106146

loop_
_symmetry_equiv_pos_as_xyz
x,y,z
x-y,x,z+1/2
-y,x-y,z
-x,-y,z+1/2
-x+y,-x,z
y,-x+y,z+1/2
-y,-x,-z+1/2
x-y,-y,-z
x,x-y,-z+1/2
y,x,-z
-x+y,y,-z+1/2
-x,-x+y,-z
-x,-y,-z
-x+y,-x,-z-1/2
y,-x+y,-z
x,y,-z-1/2
x-y,x,-z
-y,x-y,-z-1/2
y,x,z-1/2
-x+y,y,z
-x,-x+y,z-1/2
-y,-x,z
x-y,-y,z-1/2
x,x-y,z

loop_
_atom_site_label
_atom_site_type_symbol
_atom_site_fract_x
_atom_site_fract_y
_atom_site_fract_z
_atom_site_occupancy
_atom_site_U_iso_or_equiv
Eu2 Eu 0.1368 0.2736 0.06229 0.31 0.0
Mg9 Mg 0.5034 0.0068 0.6179 1 0.0
Mg8 Mg 0.2323 0.4646 0.5545 1 0.0
Mg4 Mg 0.3333 0.6667 0.1428 1 0.0
Mg3 Mg 0.3333 0.6667 0.6491 1 0.0
Mg7 Mg 0.9012 0.8024 0.25 1 0.0
Mg2 Mg 0 0 0.1582 1 0.0
Mg5 Mg 0.3333 0.6667 0.0375 1 0.0
Mg11 Mg 0.1757 0.3514 0.1902 1 0.0
Sr2 Sr 0.1368 0.2736 0.06229 0.69 0.0
Mg6 Mg 0.5 0 0 1 0.0
Sr1 Sr 0.53062 0.06124 0.25 0.63 0.0
Eu1 Eu 0.53062 0.06124 0.25 0.37 0.0
Mg10 Mg 0.1669 0.3338 0.6536 1 0.0
Mg1 Mg 0.3333 0.6667 0.25 1 0.0
